data_2237644
loop_
_publ_author_name
'Chen, Ya-Li'
'Zhang, Chun-E'
'Fei, Peng'
'Deng, Chao'
'Su, Bi-Tao'

_publ_section_title
;
 Aquabis(4-chlorobenzoato)-\k^2^<i>O</i>,<i>O</i>';\k<i>O</i>-bis(pyridine-\k<i>N</i>)cobalt(II)
;
_journal_coeditor_code HY2620
_journal_issue 4
_journal_name_full 'Acta Crystallographica Section E'
_journal_page_first m210
_journal_paper_doi 10.1107/S1600536813006752
_journal_volume 69
_journal_year 2013
_chemical_formula_iupac '[Co (C7 H4 Cl O2)2 (C5 H5 N)2 (H2 O)]'
_chemical_formula_moiety 'C24 H20 Cl2 Co N2 O5'
_chemical_formula_sum 'C24 H20 Cl2 Co N2 O5'
_chemical_formula_weight 546.25
_chemical_name_systematic Aquabis(4-chlorobenzoato)-\k^2^<i>O</i>,<i>O</i>';\k<i>O</i>-bis(pyridine-\k<i>N</i>)cobalt(II)
_space_group_IT_number 14
_symmetry_cell_setting monoclinic
_symmetry_space_group_name_Hall '-P 2ybc'
_symmetry_space_group_name_H-M 'P 1 21/c 1'
_atom_sites_solution_hydrogens geom
_atom_sites_solution_primary direct
_atom_sites_solution_secondary difmap
_audit_creation_method SHELXL-97
_cell_angle_alpha 90.00
_cell_angle_beta 109.682(3)
_cell_angle_gamma 90.00
_cell_formula_units_Z 4
_cell_length_a 15.1157(8)
_cell_length_b 5.8696(3)
_cell_length_c 28.5419(9)
_cell_measurement_reflns_used 6935
_cell_measurement_temperature 298(2)
_cell_measurement_theta_max 28.15
_cell_measurement_theta_min 2.41
_cell_volume 2384.4(2)
_computing_cell_refinement 'SAINT (Bruker, 2007)'
_computing_data_collection 'APEX2 (Bruker, 2007)'
_computing_data_reduction 'SAINT (Bruker, 2007)'
_computing_molecular_graphics 'SHELXTL (Sheldrick, 2008)'
_computing_publication_material 'SHELXTL (Sheldrick, 2008)'
_computing_structure_refinement 'SHELXL97 (Sheldrick, 2008)'
_computing_structure_solution 'SHELXS97 (Sheldrick, 2008)'
_diffrn_ambient_temperature 298(2)
_diffrn_measured_fraction_theta_full 0.997
_diffrn_measured_fraction_theta_max 0.997
_diffrn_measurement_device_type 'Bruker APEXII CCD'
_diffrn_measurement_method '\f and \w scans'
_diffrn_radiation_monochromator graphite
_diffrn_radiation_source 'fine-focus sealed tube'
_diffrn_radiation_type MoK\a
_diffrn_radiation_wavelength 0.71073
_diffrn_reflns_av_R_equivalents 0.0277
_diffrn_reflns_av_sigmaI/netI 0.0257
_diffrn_reflns_limit_h_max 17
_diffrn_reflns_limit_h_min -17
_diffrn_reflns_limit_k_max 6
_diffrn_reflns_limit_k_min -6
_diffrn_reflns_limit_l_max 33
_diffrn_reflns_limit_l_min -33
_diffrn_reflns_number 15626
_diffrn_reflns_theta_full 25.01
_diffrn_reflns_theta_max 25.01
_diffrn_reflns_theta_min 2.41
_exptl_absorpt_coefficient_mu 0.982
_exptl_absorpt_correction_T_max 0.8277
_exptl_absorpt_correction_T_min 0.6947
_exptl_absorpt_correction_type multi-scan
_exptl_absorpt_process_details '(SADABS; Sheldrick, 1996)'
_exptl_crystal_colour purple
_exptl_crystal_density_diffrn 1.522
_exptl_crystal_density_method 'not measured'
_exptl_crystal_description block
_exptl_crystal_F_000 1116
_exptl_crystal_size_max 0.40
_exptl_crystal_size_mid 0.30
_exptl_crystal_size_min 0.20
_refine_diff_density_max 0.481
_refine_diff_density_min -0.434
_refine_ls_extinction_method none
_refine_ls_goodness_of_fit_ref 1.098
_refine_ls_hydrogen_treatment constr
_refine_ls_matrix_type full
_refine_ls_number_parameters 307
_refine_ls_number_reflns 4175
_refine_ls_number_restraints 0
_refine_ls_restrained_S_all 1.098
_refine_ls_R_factor_all 0.0479
_refine_ls_R_factor_gt 0.0387
_refine_ls_shift/su_max 0.001
_refine_ls_shift/su_mean 0.000
_refine_ls_structure_factor_coef Fsqd
_refine_ls_weighting_details 'calc w=1/[\s^2^(Fo^2^)+(0.0201P)^2^+2.9673P] where P=(Fo^2^+2Fc^2^)/3'
_refine_ls_weighting_scheme calc
_refine_ls_wR_factor_gt 0.0782
_refine_ls_wR_factor_ref 0.0820
_reflns_number_gt 3590
_reflns_number_total 4175
_reflns_threshold_expression I>2\s(I)
_cod_data_source_file hy2620.cif
_cod_data_source_block I
_cod_original_sg_symbol_H-M 'P 21/c'
_cod_database_code 2237644
_cod_database_fobs_code 2237644

loop_
_symmetry_equiv_pos_as_xyz
'x, y, z'
'-x, y+1/2, -z+1/2'
'-x, -y, -z'
'x, -y-1/2, z-1/2'

loop_
_atom_site_type_symbol
_atom_site_label
_atom_site_fract_x
_atom_site_fract_y
_atom_site_fract_z
_atom_site_U_iso_or_equiv
_atom_site_adp_type
_atom_site_calc_flag
_atom_site_refinement_flags
_atom_site_occupancy
_atom_site_symmetry_multiplicity
Co Co1 0.23784(2) 0.86593(6) 0.875872(13) 0.02636(11) Uani d . 1 1
Cl Cl1 -0.21542(8) 0.3351(2) 0.95560(5) 0.0979(4) Uani d . 1 1
Cl Cl2 0.71492(7) 0.92030(19) 0.78128(5) 0.0839(4) Uani d . 1 1
O O1 0.10651(13) 0.9072(3) 0.88994(7) 0.0379(5) Uani d . 1 1
O O2 0.17142(13) 0.5694(3) 0.89912(7) 0.0359(5) Uani d . 1 1
O O3 0.35454(13) 0.7911(4) 0.86129(7) 0.0451(5) Uani d . 1 1
O O4 0.40222(15) 0.4307(4) 0.86863(9) 0.0556(6) Uani d . 1 1
O O5 0.24608(13) 1.2116(3) 0.86343(7) 0.0366(5) Uani d . 1 1
H H1W 0.2964 1.2776 0.8651 0.055 Uiso d R 1 1
H H2W 0.2166 1.2839 0.8774 0.055 Uiso d R 1 1
N N1 0.16311(15) 0.8021(4) 0.79767(8) 0.0326(5) Uani d . 1 1
N N2 0.31910(15) 0.9057(4) 0.95367(8) 0.0325(5) Uani d . 1 1
C C2 0.0318(2) 0.3927(5) 0.93584(10) 0.0412(7) Uani d . 1 1
H H2 0.0852 0.3037 0.9411 0.049 Uiso calc R 1 1
C C3 -0.0535(2) 0.7357(6) 0.90731(11) 0.0420(7) Uani d . 1 1
H H3 -0.0569 0.8806 0.8936 0.050 Uiso calc R 1 1
C C6 0.02714(19) 0.6065(5) 0.91523(9) 0.0319(6) Uani d . 1 1
C C7 0.10590(18) 0.7004(5) 0.90078(9) 0.0301(6) Uani d . 1 1
C C8 -0.1215(2) 0.4410(6) 0.94008(12) 0.0524(9) Uani d . 1 1
C C9 -0.0427(2) 0.3096(6) 0.94881(12) 0.0496(8) Uani d . 1 1
H H9 -0.0391 0.1663 0.9633 0.060 Uiso calc R 1 1
C C10 -0.1284(2) 0.6540(6) 0.91935(12) 0.0526(9) Uani d . 1 1
H H10 -0.1824 0.7411 0.9136 0.063 Uiso calc R 1 1
C C12 0.55779(19) 0.5577(5) 0.84130(11) 0.0374(7) Uani d . 1 1
H H12 0.5598 0.4156 0.8560 0.045 Uiso calc R 1 1
C C13 0.5506(2) 0.9779(5) 0.79653(11) 0.0420(7) Uani d . 1 1
H H13 0.5482 1.1187 0.7812 0.050 Uiso calc R 1 1
C C14 0.48302(18) 0.7019(4) 0.83676(9) 0.0288(6) Uani d . 1 1
C C15 0.6245(2) 0.8322(5) 0.80206(12) 0.0436(7) Uani d . 1 1
C C16 0.4800(2) 0.9117(5) 0.81416(10) 0.0356(7) Uani d . 1 1
H H16 0.4298 1.0094 0.8108 0.043 Uiso calc R 1 1
C C17 0.6296(2) 0.6223(5) 0.82424(12) 0.0471(8) Uani d . 1 1
H H17 0.6802 0.5258 0.8277 0.056 Uiso calc R 1 1
C C18 0.40645(18) 0.6316(5) 0.85674(10) 0.0343(6) Uani d . 1 1
C C22 0.1111(2) 0.6170(5) 0.78027(11) 0.0402(7) Uani d . 1 1
H H22 0.1064 0.5078 0.8029 0.048 Uiso calc R 1 1
C C23 0.0641(2) 0.5797(5) 0.73044(11) 0.0466(8) Uani d . 1 1
H H23 0.0285 0.4483 0.7200 0.056 Uiso calc R 1 1
C C24 0.0700(2) 0.7357(6) 0.69669(11) 0.0487(8) Uani d . 1 1
H H24 0.0374 0.7157 0.6629 0.058 Uiso calc R 1 1
C C25 0.1706(2) 0.9504(6) 0.76401(11) 0.0468(8) Uani d . 1 1
H H25 0.2081 1.0784 0.7750 0.056 Uiso calc R 1 1
C C27 0.3169(2) 1.0861(5) 0.98112(11) 0.0455(8) Uani d . 1 1
H H27 0.2752 1.2033 0.9667 0.055 Uiso calc R 1 1
C C28 0.3784(2) 0.7390(5) 0.97579(11) 0.0425(7) Uani d . 1 1
H H28 0.3801 0.6097 0.9573 0.051 Uiso calc R 1 1
C C29 0.3737(3) 1.1083(6) 1.03022(12) 0.0572(9) Uani d . 1 1
H H29 0.3704 1.2379 1.0483 0.069 Uiso calc R 1 1
C C30 0.4374(2) 0.7476(6) 1.02459(11) 0.0497(8) Uani d . 1 1
H H30 0.4778 0.6275 1.0386 0.060 Uiso calc R 1 1
C C31 0.4349(2) 0.9365(6) 1.05170(12) 0.0545(9) Uani d . 1 1
H H31 0.4745 0.9486 1.0846 0.065 Uiso calc R 1 1
C C34 0.1252(2) 0.9234(6) 0.71350(11) 0.0541(9) Uani d . 1 1
H H34 0.1321 1.0317 0.6912 0.065 Uiso calc R 1 1

loop_
_atom_site_aniso_label
_atom_site_aniso_U_11
_atom_site_aniso_U_22
_atom_site_aniso_U_33
_atom_site_aniso_U_12
_atom_site_aniso_U_13
_atom_site_aniso_U_23
Co1 0.02674(19) 0.02380(19) 0.02987(19) -0.00091(15) 0.01127(14) 0.00061(15)
Cl1 0.0735(7) 0.1326(11) 0.1053(9) -0.0426(7) 0.0536(7) 0.0101(8)
Cl2 0.0694(6) 0.0799(7) 0.1319(10) -0.0037(5) 0.0727(7) 0.0154(7)
O1 0.0372(11) 0.0302(11) 0.0534(12) 0.0000(9) 0.0246(10) 0.0037(9)
O2 0.0396(11) 0.0296(10) 0.0458(11) -0.0011(9) 0.0240(9) -0.0020(9)
O3 0.0355(11) 0.0561(14) 0.0504(13) 0.0067(10) 0.0233(10) 0.0017(11)
O4 0.0485(13) 0.0444(14) 0.0834(17) -0.0051(11) 0.0348(12) 0.0148(12)
O5 0.0400(11) 0.0224(10) 0.0523(13) -0.0030(8) 0.0220(10) -0.0017(9)
N1 0.0320(12) 0.0334(13) 0.0325(13) -0.0028(10) 0.0111(10) -0.0001(10)
N2 0.0337(12) 0.0308(13) 0.0336(12) -0.0027(10) 0.0120(10) -0.0015(10)
C2 0.0516(18) 0.0354(16) 0.0411(17) -0.0053(14) 0.0215(14) -0.0031(14)
C3 0.0391(17) 0.0479(18) 0.0434(18) -0.0028(14) 0.0195(14) 0.0011(15)
C6 0.0359(15) 0.0320(15) 0.0290(14) -0.0078(12) 0.0127(12) -0.0058(12)
C7 0.0316(15) 0.0320(16) 0.0268(14) -0.0024(12) 0.0101(12) -0.0047(12)
C8 0.051(2) 0.069(2) 0.0457(19) -0.0261(18) 0.0284(16) -0.0083(17)
C9 0.068(2) 0.0407(18) 0.0465(19) -0.0185(17) 0.0278(17) -0.0013(15)
C10 0.0381(18) 0.069(2) 0.057(2) -0.0014(17) 0.0235(16) -0.0030(18)
C12 0.0384(16) 0.0290(15) 0.0486(18) 0.0013(12) 0.0196(14) 0.0022(13)
C13 0.0524(19) 0.0335(16) 0.0463(18) -0.0039(14) 0.0249(15) 0.0013(14)
C14 0.0287(14) 0.0283(14) 0.0296(14) -0.0035(11) 0.0102(11) -0.0050(11)
C15 0.0393(17) 0.0460(19) 0.0549(19) -0.0064(14) 0.0283(15) -0.0045(15)
C16 0.0383(16) 0.0343(16) 0.0375(15) 0.0082(13) 0.0169(13) 0.0028(13)
C17 0.0364(17) 0.0445(18) 0.068(2) 0.0080(14) 0.0280(16) 0.0014(17)
C18 0.0287(14) 0.0429(17) 0.0294(14) -0.0012(13) 0.0075(12) -0.0009(13)
C22 0.0436(17) 0.0338(16) 0.0405(16) -0.0031(14) 0.0106(13) 0.0024(14)
C23 0.0450(18) 0.0433(19) 0.0443(18) -0.0075(15) 0.0055(15) -0.0102(15)
C24 0.054(2) 0.056(2) 0.0304(17) 0.0062(17) 0.0064(15) -0.0060(15)
C25 0.059(2) 0.0460(18) 0.0364(17) -0.0149(16) 0.0173(15) 0.0008(14)
C27 0.0542(19) 0.0370(18) 0.0449(18) -0.0008(14) 0.0161(15) -0.0032(14)
C28 0.0462(18) 0.0401(17) 0.0403(18) 0.0021(15) 0.0135(14) -0.0021(14)
C29 0.080(3) 0.050(2) 0.0416(19) -0.018(2) 0.0209(18) -0.0157(17)
C30 0.0466(19) 0.060(2) 0.0375(18) 0.0030(16) 0.0071(15) 0.0085(16)
C31 0.056(2) 0.069(2) 0.0323(17) -0.0182(19) 0.0068(15) 0.0001(17)
C34 0.075(2) 0.054(2) 0.0351(17) -0.0041(18) 0.0209(17) 0.0077(15)

loop_
_atom_type_symbol
_atom_type_description
_atom_type_scat_dispersion_real
_atom_type_scat_dispersion_imag
_atom_type_scat_source
C C 0.0030 0.0020 'International Tables Vol C Tables 4.2.6.8 and 6.1.1.4'
H H 0.0000 0.0000 'International Tables Vol C Tables 4.2.6.8 and 6.1.1.4'
Cl Cl 0.1480 0.1590 'International Tables Vol C Tables 4.2.6.8 and 6.1.1.4'
Co Co 0.3490 0.9720 'International Tables Vol C Tables 4.2.6.8 and 6.1.1.4'
N N 0.0060 0.0030 'International Tables Vol C Tables 4.2.6.8 and 6.1.1.4'
O O 0.0110 0.0060 'International Tables Vol C Tables 4.2.6.8 and 6.1.1.4'

loop_
_geom_angle_atom_site_label_1
_geom_angle_atom_site_label_2
_geom_angle_atom_site_label_3
_geom_angle
O3 Co1 O5 94.10(8)
O3 Co1 N2 90.09(8)
O5 Co1 N2 91.37(8)
O3 Co1 O1 173.52(9)
O5 Co1 O1 91.95(7)
N2 Co1 O1 92.10(8)
O3 Co1 N1 86.43(8)
O5 Co1 N1 91.91(8)
N2 Co1 N1 175.38(9)
O1 Co1 N1 91.03(8)
O3 Co1 O2 114.26(8)
O5 Co1 O2 151.53(7)
N2 Co1 O2 86.29(8)
O1 Co1 O2 59.84(7)
N1 Co1 O2 92.35(8)
C7 O1 Co1 91.20(16)
C7 O2 Co1 88.45(16)
C18 O3 Co1 144.4(2)
Co1 O5 H1W 123.2
Co1 O5 H2W 110.7
H1W O5 H2W 111.6
C25 N1 C22 116.5(2)
C25 N1 Co1 119.32(19)
C22 N1 Co1 124.12(19)
C27 N2 C28 117.0(3)
C27 N2 Co1 125.2(2)
C28 N2 Co1 117.81(19)
C6 C2 C9 120.3(3)
C6 C2 H2 119.8
C9 C2 H2 119.8
C10 C3 C6 121.3(3)
C10 C3 H3 119.3
C6 C3 H3 119.3
C2 C6 C3 118.9(3)
C2 C6 C7 121.6(3)
C3 C6 C7 119.5(3)
O1 C7 O2 120.5(2)
O1 C7 C6 120.0(2)
O2 C7 C6 119.5(2)
C9 C8 C10 121.8(3)
C9 C8 Cl1 119.2(3)
C10 C8 Cl1 119.1(3)
C8 C9 C2 119.2(3)
C8 C9 H9 120.4
C2 C9 H9 120.4
C8 C10 C3 118.4(3)
C8 C10 H10 120.8
C3 C10 H10 120.8
C14 C12 C17 120.9(3)
C14 C12 H12 119.6
C17 C12 H12 119.6
C15 C13 C16 118.8(3)
C15 C13 H13 120.6
C16 C13 H13 120.6
C12 C14 C16 119.1(2)
C12 C14 C18 120.3(2)
C16 C14 C18 120.7(2)
C13 C15 C17 121.9(3)
C13 C15 Cl2 118.5(2)
C17 C15 Cl2 119.6(2)
C13 C16 C14 120.8(3)
C13 C16 H16 119.6
C14 C16 H16 119.6
C15 C17 C12 118.6(3)
C15 C17 H17 120.7
C12 C17 H17 120.7
O4 C18 O3 126.3(3)
O4 C18 C14 118.8(3)
O3 C18 C14 114.9(3)
N1 C22 C23 123.2(3)
N1 C22 H22 118.4
C23 C22 H22 118.4
C24 C23 C22 119.5(3)
C24 C23 H23 120.2
C22 C23 H23 120.2
C23 C24 C34 118.3(3)
C23 C24 H24 120.9
C34 C24 H24 120.9
N1 C25 C34 123.1(3)
N1 C25 H25 118.4
C34 C25 H25 118.4
N2 C27 C29 123.0(3)
N2 C27 H27 118.5
C29 C27 H27 118.5
N2 C28 C30 123.7(3)
N2 C28 H28 118.2
C30 C28 H28 118.2
C31 C29 C27 118.8(3)
C31 C29 H29 120.6
C27 C29 H29 120.6
C31 C30 C28 118.2(3)
C31 C30 H30 120.9
C28 C30 H30 120.9
C30 C31 C29 119.4(3)
C30 C31 H31 120.3
C29 C31 H31 120.3
C24 C34 C25 119.2(3)
C24 C34 H34 120.4
C25 C34 H34 120.4

loop_
_geom_bond_atom_site_label_1
_geom_bond_atom_site_label_2
_geom_bond_distance
Co1 O3 1.9931(19)
Co1 O5 2.0710(18)
Co1 N2 2.158(2)
Co1 O1 2.1674(18)
Co1 N1 2.168(2)
Co1 O2 2.2196(18)
Cl1 C8 1.738(3)
Cl2 C15 1.741(3)
O1 C7 1.253(3)
O2 C7 1.268(3)
O3 C18 1.256(3)
O4 C18 1.235(4)
O5 H1W 0.8405
O5 H2W 0.8101
N1 C25 1.329(4)
N1 C22 1.335(4)
N2 C27 1.324(4)
N2 C28 1.334(4)
C2 C6 1.378(4)
C2 C9 1.387(4)
C2 H2 0.9300
C3 C10 1.375(4)
C3 C6 1.388(4)
C3 H3 0.9300
C6 C7 1.491(4)
C8 C9 1.370(5)
C8 C10 1.372(5)
C9 H9 0.9300
C10 H10 0.9300
C12 C14 1.382(4)
C12 C17 1.384(4)
C12 H12 0.9300
C13 C15 1.373(4)
C13 C16 1.381(4)
C13 H13 0.9300
C14 C16 1.384(4)
C14 C18 1.510(4)
C15 C17 1.376(4)
C16 H16 0.9300
C17 H17 0.9300
C22 C23 1.377(4)
C22 H22 0.9300
C23 C24 1.354(4)
C23 H23 0.9300
C24 C34 1.368(5)
C24 H24 0.9300
C25 C34 1.381(4)
C25 H25 0.9300
C27 C29 1.381(4)
C27 H27 0.9300
C28 C30 1.379(4)
C28 H28 0.9300
C29 C31 1.366(5)
C29 H29 0.9300
C30 C31 1.359(5)
C30 H30 0.9300
C31 H31 0.9300
C34 H34 0.9300

loop_
_geom_hbond_atom_site_label_D
_geom_hbond_atom_site_label_H
_geom_hbond_atom_site_label_A
_geom_hbond_site_symmetry_A
_geom_hbond_distance_DH
_geom_hbond_distance_HA
_geom_hbond_distance_DA
_geom_hbond_angle_DHA
O5 H1W O4 1_565 0.84 1.81 2.648(3) 178
O5 H2W O2 1_565 0.81 1.99 2.737(3) 154
